data_4020421
loop_
_publ_author_name
'Stephen Hanessian'
'Hongying Yun'
'Yihua Hou'
'Marina Tintelnot-Blomley'

_publ_section_title
;
 Stereoselective Synthesis of Constrained Azacyclic Hydroxyethylene
 Isosteres as Aspartic Protease Inhibitors: Dipolar Cycloaddition and
 Related Methodologies toward Branched Pyrrolidine and Pyrrolidinone
 Carboxylic Acids
;
_journal_name_full 'Journal of Organic Chemistry'
_journal_page_first 6746
_journal_page_last 6756
_journal_paper_doi 10.1021/jo050740w
_journal_volume 70
_journal_year 2005
_chemical_formula_moiety 'C25 H45 N3 O5'
_chemical_formula_sum 'C25 H45 N3 O5'
_chemical_formula_weight 467.64
_space_group_IT_number 9
_symmetry_cell_setting monoclinic
_symmetry_space_group_name_Hall 'C -2yc'
_symmetry_space_group_name_H-M 'C 1 c 1'
_cell_angle_alpha 90.00
_cell_angle_beta 125.82(2)
_cell_angle_gamma 90.00
_cell_formula_units_Z 8
_cell_length_a 23.472(9)
_cell_length_b 15.475(4)
_cell_length_c 19.370(4)
_cell_measurement_temperature 293(2)
_cell_volume 5705(3)
_diffrn_ambient_temperature 293(2)
_exptl_crystal_density_diffrn 1.089
_cod_depositor_comments
;
The following automatic conversions were performed:
'_symmetry_cell_setting' value 'Monoclinic' changed to 'monoclinic'
according to '/home/saulius/struct/CIF-dictionaries/cif_core.dic'
dictionary named 'cif_core.dic' version 2.4.1 from
2010-06-29.

'_geom_bond_publ_flag' value 'Y' changed to 'y' according to
'/home/saulius/struct/CIF-dictionaries/cif_core.dic' dictionary named
'cif_core.dic' version 2.4.1 from 2010-06-29 (68 times).

Automatic conversion script
Id: cif_fix_enum 1527 2010-12-29 10:47:43Z saulius 
;
_cod_original_sg_symbol_H-M 'C c'
_cod_database_code 4020421

loop_
_symmetry_equiv_pos_as_xyz
'x, y, z'
'x, -y, z+1/2'
'x+1/2, y+1/2, z'
'x+1/2, -y+1/2, z+1/2'

loop_
_atom_site_label
_atom_site_type_symbol
_atom_site_fract_x
_atom_site_fract_y
_atom_site_fract_z
_atom_site_U_iso_or_equiv
_atom_site_adp_type
_atom_site_occupancy
_atom_site_symmetry_multiplicity
_atom_site_calc_flag
_atom_site_refinement_flags
_atom_site_disorder_assembly
_atom_site_disorder_group
O11 O 1.0555(3) 0.5752(3) 0.2543(3) 0.0923(16) Uani 1 1 d . . .
O12 O 0.9415(3) 0.6289(4) 0.3197(4) 0.0978(18) Uani 1 1 d . . .
O13 O 0.8700(2) 0.3704(3) 0.1388(3) 0.0734(13) Uani 1 1 d . . .
O14 O 0.7202(3) 0.2685(4) 0.1652(4) 0.1006(19) Uani 1 1 d . . .
O15 O 0.8200(3) 0.2138(4) 0.2865(3) 0.0892(16) Uani 1 1 d . . .
N11 N 1.0627(3) 0.4807(4) 0.3506(4) 0.0822(18) Uani 1 1 d . . .
N12 N 0.8746(4) 0.6485(4) 0.1766(4) 0.095(2) Uani 1 1 d . . .
H12 H 0.8605 0.6265 0.1282 0.114 Uiso 1 1 calc R . .
N13 N 0.8280(3) 0.2962(4) 0.2003(4) 0.0685(15) Uani 1 1 d . . .
C11 C 1.0253(4) 0.5319(5) 0.2791(5) 0.081(2) Uani 1 1 d . . .
C12 C 0.9488(4) 0.5227(4) 0.2337(4) 0.0629(17) Uani 1 1 d . . .
H12A H 0.9251 0.5126 0.1727 0.076 Uiso 1 1 calc R . .
C13 C 0.9414(3) 0.4435(4) 0.2778(4) 0.0651(17) Uani 1 1 d . . .
H13 H 0.9038 0.4533 0.2849 0.078 Uiso 1 1 calc R . .
C14 C 1.0136(4) 0.4372(5) 0.3656(5) 0.081(2) Uani 1 1 d . . .
H14A H 1.0129 0.4671 0.4091 0.097 Uiso 1 1 calc R . .
H14B H 1.0270 0.3775 0.3825 0.097 Uiso 1 1 calc R . .
C15 C 0.9276(3) 0.3634(4) 0.2275(4) 0.0571(16) Uani 1 1 d . . .
H15 H 0.9703 0.3478 0.2323 0.068 Uiso 1 1 calc R . .
C16 C 0.9051(4) 0.2864(4) 0.2564(5) 0.0674(19) Uani 1 1 d . . .
H16 H 0.9228 0.2931 0.3162 0.081 Uiso 1 1 calc R . .
C17 C 0.8060(4) 0.3474(5) 0.1249(5) 0.0743(19) Uani 1 1 d . . .
C18 C 1.1358(4) 0.4885(6) 0.4130(7) 0.148(4) Uani 1 1 d . . .
H18A H 1.1572 0.5145 0.3878 0.177 Uiso 1 1 calc R . .
H18B H 1.1445 0.5262 0.4583 0.177 Uiso 1 1 calc R . .
C19 C 1.1664(5) 0.4079(6) 0.4469(7) 0.161(4) Uani 1 1 d . . .
H19A H 1.1532 0.3879 0.4826 0.242 Uiso 1 1 calc R . .
H19B H 1.2166 0.4130 0.4800 0.242 Uiso 1 1 calc R . .
H19C H 1.1504 0.3675 0.4014 0.242 Uiso 1 1 calc R . .
C110 C 0.9233(4) 0.6065(5) 0.2500(6) 0.073(2) Uani 1 1 d . . .
C111 C 0.8467(5) 0.7294(6) 0.1798(5) 0.116(4) Uani 1 1 d . . .
H11A H 0.8767 0.7532 0.2368 0.139 Uiso 1 1 calc R . .
H11B H 0.8003 0.7206 0.1664 0.139 Uiso 1 1 calc R . .
C112 C 0.8420(6) 0.7943(6) 0.1142(8) 0.132(4) Uani 1 1 d . . .
H11C H 0.8882 0.8051 0.1278 0.159 Uiso 1 1 calc R . .
H11D H 0.8120 0.7714 0.0568 0.159 Uiso 1 1 calc R . .
C113 C 0.8103(6) 0.8788(6) 0.1221(11) 0.214(8) Uani 1 1 d . . .
H11E H 0.7654 0.8885 0.0679 0.257 Uiso 1 1 calc R . .
H11F H 0.8006 0.8684 0.1637 0.257 Uiso 1 1 calc R . .
C114 C 0.8430(8) 0.9443(7) 0.1415(13) 0.300(11) Uani 1 1 d . . .
H11G H 0.8749 0.9480 0.2024 0.451 Uiso 1 1 calc R . .
H11H H 0.8114 0.9927 0.1201 0.451 Uiso 1 1 calc R . .
H11I H 0.8691 0.9450 0.1176 0.451 Uiso 1 1 calc R . .
C115 C 0.9278(4) 0.1976(5) 0.2421(5) 0.077(2) Uani 1 1 d . . .
H11J H 0.9013 0.1521 0.2460 0.092 Uiso 1 1 calc R . .
H11K H 0.9163 0.1962 0.1852 0.092 Uiso 1 1 calc R . .
C116 C 1.0071(5) 0.1795(5) 0.3073(6) 0.093(3) Uani 1 1 d . . .
H116 H 1.0348 0.2302 0.3135 0.112 Uiso 1 1 calc R . .
C117 C 1.0187(6) 0.1579(8) 0.3952(6) 0.156(5) Uani 1 1 d . . .
H11L H 0.9927 0.1069 0.3886 0.234 Uiso 1 1 calc R . .
H11M H 1.0026 0.2055 0.4113 0.234 Uiso 1 1 calc R . .
H11N H 1.0678 0.1483 0.4385 0.234 Uiso 1 1 calc R . .
C118 C 1.0290(5) 0.0994(6) 0.2795(7) 0.126(4) Uani 1 1 d . . .
H11O H 1.0061 0.0489 0.2812 0.189 Uiso 1 1 calc R . .
H11P H 1.0790 0.0920 0.3176 0.189 Uiso 1 1 calc R . .
H11Q H 1.0154 0.1079 0.2227 0.189 Uiso 1 1 calc R . .
C119 C 0.7827(4) 0.2581(5) 0.2117(5) 0.087(2) Uani 1 1 d . . .
C120 C 0.7852(4) 0.1762(6) 0.3213(6) 0.086(2) Uani 1 1 d . . .
C121 C 0.8426(5) 0.1368(8) 0.3996(8) 0.147(4) Uani 1 1 d . . .
H12B H 0.8754 0.1806 0.4367 0.220 Uiso 1 1 calc R . .
H12C H 0.8660 0.0957 0.3870 0.220 Uiso 1 1 calc R . .
H12D H 0.8246 0.1079 0.4269 0.220 Uiso 1 1 calc R . .
C122 C 0.7335(5) 0.1088(7) 0.2649(7) 0.129(3) Uani 1 1 d . . .
H12E H 0.7173 0.0795 0.2941 0.193 Uiso 1 1 calc R . .
H12F H 0.7554 0.0678 0.2500 0.193 Uiso 1 1 calc R . .
H12G H 0.6943 0.1352 0.2141 0.193 Uiso 1 1 calc R . .
C123 C 0.7522(7) 0.2451(8) 0.3393(7) 0.151(5) Uani 1 1 d . . .
H12H H 0.7878 0.2843 0.3806 0.226 Uiso 1 1 calc R . .
H12I H 0.7286 0.2199 0.3614 0.226 Uiso 1 1 calc R . .
H12J H 0.7189 0.2759 0.2878 0.226 Uiso 1 1 calc R . .
C124 C 0.7630(5) 0.2938(6) 0.0430(5) 0.104(3) Uani 1 1 d . . .
H12K H 0.7591 0.3247 -0.0026 0.155 Uiso 1 1 calc R . .
H12L H 0.7169 0.2838 0.0288 0.155 Uiso 1 1 calc R . .
H12M H 0.7859 0.2395 0.0514 0.155 Uiso 1 1 calc R . .
C125 C 0.7636(5) 0.4291(6) 0.1202(6) 0.120(3) Uani 1 1 d . . .
H12N H 0.7888 0.4568 0.1748 0.180 Uiso 1 1 calc R . .
H12O H 0.7182 0.4113 0.1042 0.180 Uiso 1 1 calc R . .
H12P H 0.7580 0.4689 0.0786 0.180 Uiso 1 1 calc R . .
O21 O 0.8249(3) 0.5754(4) 0.0091(3) 0.0935(17) Uani 1 1 d . . .
O22 O 0.9397(4) 0.6276(3) -0.0527(4) 0.1007(18) Uani 1 1 d . . .
O23 O 1.0101(2) 0.3705(3) 0.1260(3) 0.0672(12) Uani 1 1 d . . .
O24 O 1.1593(3) 0.2680(4) 0.0947(4) 0.111(2) Uani 1 1 d . . .
O25 O 1.0617(3) 0.2137(3) -0.0227(3) 0.0848(16) Uani 1 1 d . . .
N21 N 0.8215(3) 0.4813(5) -0.0827(4) 0.0819(19) Uani 1 1 d . . .
N22 N 1.0043(3) 0.6486(4) 0.0884(4) 0.0866(19) Uani 1 1 d . . .
H22 H 1.0142 0.6287 0.1357 0.104 Uiso 1 1 calc R . .
N23 N 1.0505(3) 0.2938(4) 0.0636(4) 0.0709(16) Uani 1 1 d . . .
C21 C 0.8523(4) 0.5288(5) -0.0130(4) 0.0673(18) Uani 1 1 d . . .
C22 C 0.9327(4) 0.5216(4) 0.0290(4) 0.0668(18) Uani 1 1 d . . .
H22A H 0.9570 0.5090 0.0897 0.080 Uiso 1 1 calc R . .
C23 C 0.9373(4) 0.4423(4) -0.0140(4) 0.0663(18) Uani 1 1 d . . .
H23 H 0.9733 0.4517 -0.0238 0.080 Uiso 1 1 calc R . .
C24 C 0.8662(4) 0.4381(5) -0.0980(4) 0.082(2) Uani 1 1 d . . .
H24A H 0.8666 0.4670 -0.1421 0.098 Uiso 1 1 calc R . .
H24B H 0.8515 0.3786 -0.1150 0.098 Uiso 1 1 calc R . .
C25 C 0.9546(4) 0.3579(4) 0.0396(5) 0.0673(18) Uani 1 1 d . . .
H25 H 0.9127 0.3415 0.0362 0.081 Uiso 1 1 calc R . .
C26 C 0.9751(3) 0.2822(4) 0.0092(4) 0.0580(16) Uani 1 1 d . . .
H26 H 0.9570 0.2904 -0.0505 0.070 Uiso 1 1 calc R . .
C27 C 1.0758(4) 0.3465(5) 0.1397(5) 0.073(2) Uani 1 1 d . . .
C28 C 0.7446(5) 0.4802(7) -0.1464(5) 0.133(4) Uani 1 1 d . . .
H28A H 0.7263 0.4419 -0.1241 0.159 Uiso 1 1 calc R . .
H28B H 0.7283 0.5378 -0.1462 0.159 Uiso 1 1 calc R . .
C29 C 0.7133(5) 0.4596(11) -0.2247(6) 0.283(9) Uani 1 1 d . . .
H29A H 0.7209 0.5039 -0.2532 0.424 Uiso 1 1 calc R . .
H29B H 0.6639 0.4537 -0.2512 0.424 Uiso 1 1 calc R . .
H29C H 0.7317 0.4058 -0.2284 0.424 Uiso 1 1 calc R . .
C210 C 0.9619(4) 0.6032(5) 0.0206(5) 0.074(2) Uani 1 1 d . . .
C211 C 1.0371(5) 0.7312(5) 0.0918(6) 0.098(3) Uani 1 1 d . . .
H21A H 1.0856 0.7205 0.1134 0.118 Uiso 1 1 calc R . .
H21B H 1.0132 0.7535 0.0343 0.118 Uiso 1 1 calc R . .
C212 C 1.0357(7) 0.7920(6) 0.1403(9) 0.166(5) Uani 1 1 d . . .
H21C H 1.0532 0.7636 0.1939 0.199 Uiso 1 1 calc R . .
H21D H 0.9863 0.8033 0.1137 0.199 Uiso 1 1 calc R . .
C213 C 1.0719(7) 0.8832(8) 0.1651(8) 0.182(5) Uani 1 1 d . . .
H21E H 1.0751 0.9051 0.2142 0.218 Uiso 1 1 calc R . .
H21F H 1.1192 0.8777 0.1805 0.218 Uiso 1 1 calc R . .
C214 C 1.0358(7) 0.9385(10) 0.1010(7) 0.238(8) Uani 1 1 d . . .
H21G H 1.0205 0.9102 0.0486 0.357 Uiso 1 1 calc R . .
H21H H 1.0651 0.9868 0.1101 0.357 Uiso 1 1 calc R . .
H21I H 0.9956 0.9585 0.0978 0.357 Uiso 1 1 calc R . .
C215 C 0.9504(4) 0.1978(5) 0.0200(5) 0.077(2) Uani 1 1 d . . .
H21J H 0.9791 0.1526 0.0201 0.093 Uiso 1 1 calc R . .
H21K H 0.9594 0.1977 0.0757 0.093 Uiso 1 1 calc R . .
C216 C 0.8757(5) 0.1747(6) -0.0437(6) 0.092(2) Uani 1 1 d . . .
H216 H 0.8483 0.2245 -0.0476 0.110 Uiso 1 1 calc R . .
C217 C 0.8545(6) 0.1587(7) -0.1303(7) 0.133(4) Uani 1 1 d . . .
H21L H 0.8886 0.1221 -0.1282 0.199 Uiso 1 1 calc R . .
H21M H 0.8517 0.2126 -0.1567 0.199 Uiso 1 1 calc R . .
H21N H 0.8094 0.1309 -0.1629 0.199 Uiso 1 1 calc R . .
C218 C 0.8532(6) 0.1001(7) -0.0158(8) 0.143(4) Uani 1 1 d . . .
H21O H 0.8826 0.0511 -0.0044 0.215 Uiso 1 1 calc R . .
H21P H 0.8052 0.0857 -0.0600 0.215 Uiso 1 1 calc R . .
H21Q H 0.8573 0.1155 0.0349 0.215 Uiso 1 1 calc R . .
C219 C 1.0962(3) 0.2611(5) 0.0480(5) 0.074(2) Uani 1 1 d . . .
C220 C 1.0970(5) 0.1767(6) -0.0582(6) 0.093(3) Uani 1 1 d . . .
C221 C 1.0316(5) 0.1388(6) -0.1439(5) 0.116(3) Uani 1 1 d . . .
H22B H 1.0081 0.0976 -0.1316 0.174 Uiso 1 1 calc R . .
H22C H 1.0470 0.1108 -0.1745 0.174 Uiso 1 1 calc R . .
H22D H 0.9998 0.1848 -0.1778 0.174 Uiso 1 1 calc R . .
C222 C 1.1457(7) 0.1055(7) 0.0018(8) 0.181(6) Uani 1 1 d . . .
H22E H 1.1825 0.1303 0.0553 0.272 Uiso 1 1 calc R . .
H22F H 1.1658 0.0760 -0.0229 0.272 Uiso 1 1 calc R . .
H22G H 1.1195 0.0651 0.0106 0.272 Uiso 1 1 calc R . .
C223 C 1.1311(6) 0.2492(8) -0.0761(7) 0.142(4) Uani 1 1 d . . .
H22H H 1.0977 0.2950 -0.1066 0.212 Uiso 1 1 calc R . .
H22I H 1.1457 0.2271 -0.1097 0.212 Uiso 1 1 calc R . .
H22J H 1.1712 0.2712 -0.0232 0.212 Uiso 1 1 calc R . .
C224 C 1.1153(5) 0.2934(6) 0.2209(6) 0.112(3) Uani 1 1 d . . .
H22K H 1.0861 0.2466 0.2156 0.167 Uiso 1 1 calc R . .
H22L H 1.1273 0.3293 0.2681 0.167 Uiso 1 1 calc R . .
H22M H 1.1573 0.2706 0.2304 0.167 Uiso 1 1 calc R . .
C225 C 1.1142(4) 0.4262(5) 0.1481(5) 0.084(2) Uani 1 1 d . . .
H22N H 1.1588 0.4111 0.1601 0.126 Uiso 1 1 calc R . .
H22O H 1.1214 0.4608 0.1938 0.126 Uiso 1 1 calc R . .
H22P H 1.0873 0.4583 0.0959 0.126 Uiso 1 1 calc R . .

loop_
_atom_site_aniso_label
_atom_site_aniso_U_11
_atom_site_aniso_U_22
_atom_site_aniso_U_33
_atom_site_aniso_U_23
_atom_site_aniso_U_13
_atom_site_aniso_U_12
O11 0.095(4) 0.096(4) 0.104(4) -0.002(3) 0.069(3) -0.015(3)
O12 0.136(5) 0.088(4) 0.093(4) -0.013(3) 0.081(4) -0.008(3)
O13 0.078(3) 0.066(3) 0.082(3) 0.007(3) 0.051(3) -0.003(3)
O14 0.057(3) 0.121(5) 0.106(4) 0.030(4) 0.038(3) 0.004(3)
O15 0.079(3) 0.098(4) 0.101(4) 0.015(3) 0.058(3) -0.012(3)
N11 0.081(4) 0.090(5) 0.080(4) 0.004(4) 0.049(4) -0.012(4)
N12 0.108(5) 0.072(4) 0.093(5) -0.033(4) 0.051(4) -0.011(3)
N13 0.053(3) 0.067(4) 0.087(4) 0.009(3) 0.042(3) 0.004(3)
C11 0.103(6) 0.071(5) 0.105(6) 0.000(4) 0.080(5) -0.016(4)
C12 0.079(4) 0.055(4) 0.081(4) -0.001(3) 0.061(4) -0.004(3)
C13 0.059(4) 0.072(4) 0.072(4) -0.018(3) 0.042(3) -0.006(3)
C14 0.078(5) 0.096(5) 0.080(5) 0.012(4) 0.053(4) -0.021(4)
C15 0.055(3) 0.061(4) 0.061(4) 0.012(3) 0.037(3) 0.003(3)
C16 0.069(4) 0.052(4) 0.089(5) 0.002(3) 0.051(4) 0.006(3)
C17 0.077(5) 0.078(5) 0.073(5) -0.005(4) 0.048(4) 0.004(4)
C18 0.064(5) 0.143(8) 0.192(9) 0.076(7) 0.049(6) 0.015(5)
C19 0.097(6) 0.140(7) 0.197(10) 0.025(6) 0.059(6) 0.030(5)
C110 0.071(4) 0.054(4) 0.099(6) 0.004(4) 0.052(4) 0.002(3)
C111 0.094(6) 0.103(7) 0.106(7) -0.025(5) 0.033(5) 0.026(5)
C112 0.125(8) 0.108(7) 0.178(9) 0.038(7) 0.096(7) 0.016(6)
C113 0.148(9) 0.062(5) 0.43(2) 0.036(8) 0.169(13) 0.002(5)
C114 0.235(14) 0.081(6) 0.58(3) -0.080(12) 0.232(18) -0.043(8)
C115 0.082(5) 0.062(4) 0.091(5) 0.020(4) 0.053(5) 0.019(4)
C116 0.098(6) 0.075(5) 0.123(7) 0.028(5) 0.074(6) 0.025(4)
C117 0.142(8) 0.218(12) 0.094(6) 0.080(7) 0.061(6) 0.108(8)
C118 0.146(9) 0.097(6) 0.193(11) 0.044(7) 0.132(9) 0.048(6)
C119 0.086(6) 0.089(5) 0.092(6) 0.028(4) 0.055(5) 0.014(4)
C120 0.077(5) 0.088(6) 0.103(6) 0.018(5) 0.059(5) -0.017(4)
C121 0.114(7) 0.164(10) 0.186(10) 0.067(8) 0.100(8) 0.017(7)
C122 0.132(8) 0.127(7) 0.143(9) -0.014(7) 0.090(8) -0.036(6)
C123 0.195(12) 0.177(10) 0.148(9) 0.046(8) 0.139(9) 0.060(9)
C124 0.101(6) 0.119(7) 0.063(5) -0.019(5) 0.033(5) -0.013(5)
C125 0.131(7) 0.091(6) 0.147(7) 0.063(5) 0.086(6) 0.061(5)
O21 0.095(4) 0.103(4) 0.101(4) -0.007(3) 0.068(3) 0.033(3)
O22 0.159(5) 0.069(3) 0.101(4) 0.012(3) 0.091(4) 0.001(3)
O23 0.072(3) 0.077(3) 0.060(3) -0.001(2) 0.043(3) -0.002(3)
O24 0.068(4) 0.139(5) 0.122(5) -0.020(4) 0.054(4) 0.011(3)
O25 0.071(3) 0.082(3) 0.112(4) -0.035(3) 0.059(3) -0.009(3)
N21 0.058(4) 0.102(5) 0.084(4) -0.010(4) 0.041(3) 0.014(3)
N22 0.107(5) 0.075(4) 0.098(5) -0.027(3) 0.071(4) -0.043(3)
N23 0.072(4) 0.073(4) 0.074(4) -0.019(3) 0.046(3) -0.005(3)
C21 0.063(4) 0.072(4) 0.068(4) 0.005(4) 0.038(3) 0.008(3)
C22 0.070(4) 0.069(5) 0.064(4) 0.004(3) 0.040(4) 0.013(3)
C23 0.082(5) 0.058(4) 0.084(5) -0.021(3) 0.062(4) -0.002(3)
C24 0.087(5) 0.080(5) 0.071(5) 0.009(4) 0.042(4) 0.008(4)
C25 0.069(4) 0.061(4) 0.087(5) 0.004(3) 0.054(4) -0.004(3)
C26 0.056(4) 0.061(4) 0.062(4) -0.005(3) 0.037(3) 0.005(3)
C27 0.057(4) 0.065(4) 0.084(5) -0.020(4) 0.034(4) 0.001(3)
C28 0.096(6) 0.212(11) 0.069(4) 0.008(5) 0.036(4) 0.067(6)
C29 0.109(7) 0.44(2) 0.158(10) -0.140(13) 0.002(6) 0.086(11)
C210 0.112(6) 0.059(4) 0.096(5) 0.023(4) 0.085(5) 0.024(4)
C211 0.139(7) 0.065(5) 0.126(7) -0.001(4) 0.097(6) -0.013(5)
C212 0.171(10) 0.071(6) 0.296(16) -0.028(8) 0.159(12) -0.050(6)
C213 0.191(11) 0.160(10) 0.184(10) 0.018(8) 0.104(9) -0.057(9)
C214 0.209(13) 0.220(14) 0.113(7) 0.040(8) -0.003(7) -0.027(10)
C215 0.094(5) 0.055(4) 0.106(6) 0.009(4) 0.072(5) 0.005(4)
C216 0.092(6) 0.080(5) 0.114(7) -0.023(5) 0.066(5) -0.028(5)
C217 0.125(7) 0.140(8) 0.141(9) -0.016(7) 0.081(7) -0.039(6)
C218 0.173(11) 0.099(7) 0.198(12) -0.027(7) 0.131(11) -0.053(7)
C219 0.051(4) 0.072(4) 0.102(6) 0.005(4) 0.045(4) 0.015(3)
C220 0.099(6) 0.086(6) 0.119(7) -0.001(5) 0.079(6) 0.016(5)
C221 0.135(7) 0.112(6) 0.090(5) -0.034(5) 0.060(5) 0.018(5)
C222 0.218(12) 0.131(8) 0.175(12) 0.012(8) 0.104(10) 0.120(8)
C223 0.139(9) 0.149(8) 0.179(10) 0.021(8) 0.118(8) -0.005(7)
C224 0.103(7) 0.122(8) 0.102(6) -0.002(6) 0.055(6) 0.028(6)
C225 0.066(4) 0.099(5) 0.100(5) 0.000(4) 0.056(4) 0.000(4)

loop_
_geom_bond_atom_site_label_1
_geom_bond_atom_site_label_2
_geom_bond_site_symmetry_1
_geom_bond_site_symmetry_2
_geom_bond_distance
_geom_bond_publ_flag
O11 C11 . . 1.258(7) y
O12 C110 . . 1.203(9) y
O13 C17 . . 1.407(8) y
O13 C15 . . 1.440(8) y
O14 C119 . . 1.201(9) y
O15 C119 . . 1.361(9) y
O15 C120 . . 1.448(8) y
N11 C11 . . 1.376(9) y
N11 C18 . . 1.412(10) y
N11 C14 . . 1.502(8) y
N12 C110 . . 1.361(10) y
N12 C111 . . 1.431(10) y
N12 H12 . . 0.86 ?
N13 C119 . . 1.344(9) y
N13 C17 . . 1.464(9) y
N13 C16 . . 1.474(9) y
C11 C12 . . 1.472(9) y
C12 C110 . . 1.536(9) y
C12 C13 . . 1.560(9) y
C12 H12a . . 0.98 ?
C13 C15 . . 1.490(8) y
C13 C14 . . 1.550(9) y
C13 H13 . . 0.98 ?
C14 H14a . . 0.97 ?
C14 H14b . . 0.97 ?
C15 C16 . . 1.537(8) y
C15 H15 . . 0.98 ?
C16 C115 . . 1.557(9) y
C16 H16 . . 0.98 ?
C17 C124 . . 1.533(10) y
C17 C125 . . 1.58(1) y
C18 C19 . . 1.397(11) y
C18 H18a . . 0.97 ?
C18 H18b . . 0.97 ?
C19 H19a . . 0.96 ?
C19 H19b . . 0.96 ?
C19 H19c . . 0.96 ?
C111 C112 . . 1.573(13) y
C111 H11a . . 0.97 ?
C111 H11b . . 0.97 ?
C112 C113 . . 1.556(14) y
C112 H11c . . 0.97 ?
C112 H11d . . 0.97 ?
C113 C114 . . 1.192(14) y
C113 H11e . . 0.97 ?
C113 H11f . . 0.97 ?
C114 H11g . . 0.96 ?
C114 H11h . . 0.96 ?
C114 H11i . . 0.96 ?
C115 C116 . . 1.545(11) y
C115 H11j . . 0.97 ?
C115 H11k . . 0.97 ?
C116 C118 . . 1.554(12) y
C116 C117 . . 1.594(12) y
C116 H116 . . 0.98 ?
C117 H11l . . 0.96 ?
C117 H11m . . 0.96 ?
C117 H11n . . 0.96 ?
C118 H11o . . 0.96 ?
C118 H11p . . 0.96 ?
C118 H11q . . 0.96 ?
C120 C121 . . 1.448(13) y
C120 C123 . . 1.475(13) y
C120 C122 . . 1.485(12) y
C121 H12b . . 0.96 ?
C121 H12c . . 0.96 ?
C121 H12d . . 0.96 ?
C122 H12e . . 0.96 ?
C122 H12f . . 0.96 ?
C122 H12g . . 0.96 ?
C123 H12h . . 0.96 ?
C123 H12i . . 0.96 ?
C123 H12j . . 0.96 ?
C124 H12k . . 0.96 ?
C124 H12l . . 0.96 ?
C124 H12m . . 0.96 ?
C125 H12n . . 0.96 ?
C125 H12o . . 0.96 ?
C125 H12p . . 0.96 ?
O21 C21 . . 1.198(7) y
O22 C210 . . 1.250(9) y
O23 C25 . . 1.409(8) y
O23 C27 . . 1.450(8) y
O24 C219 . . 1.206(8) y
O25 C219 . . 1.330(8) y
O25 C220 . . 1.467(9) y
N21 C21 . . 1.321(8) y
N21 C24 . . 1.414(9) y
N21 C28 . . 1.474(10) y
N22 C210 . . 1.294(10) y
N22 C211 . . 1.474(9) y
N22 H22 . . 0.86 ?
N23 C219 . . 1.372(8) y
N23 C26 . . 1.446(9) y
N23 C27 . . 1.473(9) y
C21 C22 . . 1.561(9) y
C22 C210 . . 1.492(10) y
C22 C23 . . 1.521(8) y
C22 H22a . . 0.98 ?
C23 C24 . . 1.502(9) y
C23 C25 . . 1.567(9) y
C23 H23 . . 0.98 ?
C24 H24a . . 0.97 ?
C24 H24b . . 0.97 ?
C25 C26 . . 1.510(8) y
C25 H25 . . 0.98 ?
C26 C215 . . 1.491(9) y
C26 H26 . . 0.98 ?
C27 C225 . . 1.479(9) y
C27 C224 . . 1.517(11) y
C28 C29 . . 1.281(11) y
C28 H28a . . 0.97 ?
C28 H28b . . 0.97 ?
C29 H29a . . 0.96 ?
C29 H29b . . 0.96 ?
C29 H29c . . 0.96 ?
C211 C212 . . 1.344(13) y
C211 H21a . . 0.97 ?
C211 H21b . . 0.97 ?
C212 C213 . . 1.570(14) y
C212 H21c . . 0.97 ?
C212 H21d . . 0.97 ?
C213 C214 . . 1.328(16) y
C213 H21e . . 0.97 ?
C213 H21f . . 0.97 ?
C214 H21g . . 0.96 ?
C214 H21h . . 0.96 ?
C214 H21i . . 0.96 ?
C215 C216 . . 1.481(11) y
C215 H21j . . 0.97 ?
C215 H21k . . 0.97 ?
C216 C217 . . 1.465(12) y
C216 C218 . . 1.497(12) y
C216 H216 . . 0.98 ?
C217 H21l . . 0.96 ?
C217 H21m . . 0.96 ?
C217 H21n . . 0.96 ?
C218 H21o . . 0.96 ?
C218 H21p . . 0.96 ?
C218 H21q . . 0.96 ?
C220 C222 . . 1.522(13) y
C220 C223 . . 1.532(13) y
C220 C221 . . 1.572(12) y
C221 H22b . . 0.96 ?
C221 H22c . . 0.96 ?
C221 H22d . . 0.96 ?
C222 H22e . . 0.96 ?
C222 H22f . . 0.96 ?
C222 H22g . . 0.96 ?
C223 H22h . . 0.96 ?
C223 H22i . . 0.96 ?
C223 H22j . . 0.96 ?
C224 H22k . . 0.96 ?
C224 H22l . . 0.96 ?
C224 H22m . . 0.96 ?
C225 H22n . . 0.96 ?
C225 H22o . . 0.96 ?
C225 H22p . . 0.96 ?
